data_4020725
loop_
_publ_author_name
'N. Nieto'
'P. Molas'
'J. Benet-Buchholz'
'A. Vidal-Ferran'

_publ_section_title
;
 Practical Synthesis of Shi's Diester Fructose Derivative
 for Catalytic Asymmetric Epoxidation of Alkenes
;
_journal_name_full 'Journal of Organic Chemistry'
_journal_page_first 10143
_journal_page_last 10146
_journal_paper_doi 10.1021/jo051682h
_journal_volume 70
_journal_year 2005
_chemical_absolute_configuration syn
_chemical_formula_sum 'C13 H20 O9'
_chemical_formula_weight 320.29
_space_group_IT_number 18
_symmetry_cell_setting orthorhombic
_symmetry_space_group_name_Hall 'P 2 2ab'
_symmetry_space_group_name_H-M 'P 21 21 2'
_cell_angle_alpha 90.00
_cell_angle_beta 90.00
_cell_angle_gamma 90.00
_cell_formula_units_Z 8
_cell_length_a 22.246(11)
_cell_length_b 23.698(11)
_cell_length_c 5.599(2)
_cell_measurement_temperature 100(2)
_cell_volume 2952(2)
_diffrn_ambient_temperature 100(2)
_exptl_crystal_density_diffrn 1.441
_cod_depositor_comments
;
The following automatic conversions were performed:
'_symmetry_cell_setting' value 'Orthorhombic' changed to 'orthorhombic'
according to '/home/saulius/struct/CIF-dictionaries/cif_core.dic'
dictionary named 'cif_core.dic' version 2.4.1 from 2010-06-29.

Automatic conversion script
Id: cif_fix_enum 1527 2010-12-29 10:47:43Z saulius 
;
_cod_database_code 4020725

loop_
_symmetry_equiv_pos_as_xyz
'x, y, z'
'-x, -y, z'
'-x+1/2, y+1/2, -z'
'x+1/2, -y+1/2, -z'

loop_
_atom_site_label
_atom_site_type_symbol
_atom_site_fract_x
_atom_site_fract_y
_atom_site_fract_z
_atom_site_U_iso_or_equiv
_atom_site_adp_type
_atom_site_occupancy
_atom_site_symmetry_multiplicity
_atom_site_calc_flag
_atom_site_refinement_flags
_atom_site_disorder_assembly
_atom_site_disorder_group
O1B O 0.1920(2) 0.22664(19) 0.5045(7) 0.0182(11) Uani 1 1 d . . .
C1B C 0.2031(3) 0.2587(3) 0.2988(13) 0.0221(18) Uani 1 1 d U . .
O2B O 0.1875(2) 0.16413(19) 0.2011(8) 0.0257(13) Uani 1 1 d . . .
C2B C 0.2041(3) 0.1685(3) 0.4440(11) 0.0178(17) Uani 1 1 d . . .
O3B O 0.2633(2) 0.2811(2) 0.2984(8) 0.0227(12) Uani 1 1 d U . .
C3B C 0.1987(3) 0.2170(3) 0.0947(11) 0.0235(19) Uani 1 1 d . . .
H3A H 0.1654 0.2275 -0.0143 0.028 Uiso 1 1 calc R . .
H3B H 0.2366 0.2162 0.0026 0.028 Uiso 1 1 calc R . .
C4B C 0.1580(3) 0.3078(3) 0.2854(12) 0.0203(18) Uani 1 1 d . . .
O4B O 0.0990(2) 0.2879(2) 0.3014(9) 0.0243(12) Uani 1 1 d U . .
H4 H 0.0926 0.2759 0.4401 0.037 Uiso 1 1 calc R . .
C5B C 0.1708(3) 0.3513(3) 0.4803(12) 0.0218(18) Uani 1 1 d . . .
H5 H 0.1582 0.3357 0.6386 0.026 Uiso 1 1 calc R . .
O5B O 0.1652(2) 0.3292(2) 0.0547(8) 0.0257(13) Uani 1 1 d . . .
H5A H 0.1612 0.3645 0.0574 0.039 Uiso 1 1 calc R . .
C6B C 0.2366(3) 0.3694(3) 0.4924(12) 0.0214(18) Uani 1 1 d . . .
H6 H 0.2440 0.3918 0.6408 0.026 Uiso 1 1 calc R . .
O6B O 0.1344(2) 0.4002(2) 0.4241(8) 0.0231(13) Uani 1 1 d . . .
C7B C 0.2757(3) 0.3161(3) 0.4929(12) 0.0216(18) Uani 1 1 d . . .
H7A H 0.3186 0.3272 0.4886 0.026 Uiso 1 1 calc R . .
H7B H 0.2687 0.2950 0.6428 0.026 Uiso 1 1 calc R . .
O7B O 0.1342(2) 0.4276(2) 0.8107(9) 0.0236(12) Uani 1 1 d . . .
C8B C 0.2707(3) 0.1558(3) 0.4796(13) 0.0279(19) Uani 1 1 d . . .
H8A H 0.2787 0.1163 0.4387 0.042 Uiso 1 1 calc R . .
H8B H 0.2816 0.1625 0.6469 0.042 Uiso 1 1 calc R . .
H8C H 0.2947 0.1805 0.3763 0.042 Uiso 1 1 calc R . .
O8B O 0.2538(2) 0.4021(2) 0.2823(8) 0.0231(12) Uani 1 1 d . . .
C9B C 0.1653(4) 0.1308(3) 0.5911(11) 0.0227(19) Uani 1 1 d . . .
H9A H 0.1230 0.1405 0.5649 0.034 Uiso 1 1 calc R . .
H9B H 0.1752 0.1357 0.7604 0.034 Uiso 1 1 calc R . .
H9C H 0.1722 0.0914 0.5448 0.034 Uiso 1 1 calc R . .
O9B O 0.2386(2) 0.4828(2) 0.4834(9) 0.0309(13) Uani 1 1 d . . .
C10B C 0.1219(3) 0.4363(3) 0.6053(13) 0.024(2) Uani 1 1 d . . .
C12B C 0.0907(4) 0.4875(3) 0.5164(13) 0.031(2) Uani 1 1 d . . .
H12A H 0.0498 0.4888 0.5814 0.046 Uiso 1 1 calc R . .
H12B H 0.0889 0.4865 0.3416 0.046 Uiso 1 1 calc R . .
H12C H 0.1128 0.5212 0.5676 0.046 Uiso 1 1 calc R . .
C13B C 0.2510(3) 0.4591(3) 0.3005(13) 0.0234(19) Uani 1 1 d U . .
C14B C 0.2656(4) 0.4859(3) 0.0689(11) 0.029(2) Uani 1 1 d . . .
H14A H 0.2699 0.5267 0.0912 0.043 Uiso 1 1 calc R . .
H14B H 0.2333 0.4783 -0.0456 0.043 Uiso 1 1 calc R . .
H14C H 0.3035 0.4703 0.0077 0.043 Uiso 1 1 calc R . .
C1A C 0.4524(3) 0.2095(3) 0.1900(12) 0.0195(17) Uani 1 1 d U . .
O1A O 0.4650(2) 0.17779(18) -0.0168(7) 0.0163(11) Uani 1 1 d U . .
C2A C 0.4554(3) 0.1192(3) 0.0382(11) 0.0195(17) Uani 1 1 d . . .
O2A O 0.4692(2) 0.1148(2) 0.2853(8) 0.0286(13) Uani 1 1 d . . .
C3A C 0.4557(4) 0.1667(3) 0.3927(12) 0.027(2) Uani 1 1 d . . .
H3A1 H 0.4875 0.1774 0.5080 0.033 Uiso 1 1 calc R . .
H3A2 H 0.4168 0.1647 0.4783 0.033 Uiso 1 1 calc R . .
O3A O 0.3940(2) 0.23204(19) 0.1863(8) 0.0215(12) Uani 1 1 d U . .
C4A C 0.5006(3) 0.2579(3) 0.2108(12) 0.0204(18) Uani 1 1 d . . .
O4A O 0.5586(2) 0.2349(2) 0.2013(8) 0.0245(12) Uani 1 1 d U . .
H4A H 0.5636 0.2185 0.0697 0.037 Uiso 1 1 calc R . .
C5A C 0.4901(3) 0.2995(3) 0.0105(12) 0.0173(17) Uani 1 1 d . . .
H5A1 H 0.5022 0.2824 -0.1453 0.021 Uiso 1 1 calc R . .
O5A O 0.4921(2) 0.2783(2) 0.4405(8) 0.0240(13) Uani 1 1 d . . .
H5A2 H 0.4963 0.3135 0.4408 0.036 Uiso 1 1 calc R . .
C6A C 0.4244(3) 0.3194(3) -0.0029(12) 0.0191(17) Uani 1 1 d U . .
H6A H 0.4186 0.3425 -0.1505 0.023 Uiso 1 1 calc R . .
O6A O 0.5286(2) 0.3478(2) 0.0640(8) 0.0198(12) Uani 1 1 d . . .
C7A C 0.3827(3) 0.2688(3) -0.0112(12) 0.0220(18) Uani 1 1 d U . .
H7A1 H 0.3404 0.2817 -0.0064 0.026 Uiso 1 1 calc R . .
H7A2 H 0.3889 0.2480 -0.1625 0.026 Uiso 1 1 calc R . .
O7A O 0.5261(2) 0.3744(2) -0.3242(8) 0.0252(13) Uani 1 1 d . . .
O8A O 0.4101(2) 0.3532(2) 0.2039(8) 0.0209(12) Uani 1 1 d . . .
C8A C 0.4987(4) 0.0845(3) -0.1009(13) 0.029(2) Uani 1 1 d . . .
H8A1 H 0.5394 0.0995 -0.0796 0.043 Uiso 1 1 calc R . .
H8A2 H 0.4880 0.0857 -0.2706 0.043 Uiso 1 1 calc R . .
H8A3 H 0.4974 0.0454 -0.0443 0.043 Uiso 1 1 calc R . .
O9A O 0.4200(3) 0.4331(2) -0.0038(9) 0.0390(15) Uani 1 1 d . . .
C9A C 0.3899(3) 0.1042(3) -0.0099(12) 0.0246(18) Uani 1 1 d U . .
H9A1 H 0.3833 0.0642 0.0260 0.037 Uiso 1 1 calc R . .
H9A2 H 0.3805 0.1114 -0.1782 0.037 Uiso 1 1 calc R . .
H9A3 H 0.3638 0.1274 0.0915 0.037 Uiso 1 1 calc R . .
C10A C 0.5428(3) 0.3828(3) -0.1212(12) 0.0218(19) Uani 1 1 d . . .
C11A C 0.5769(4) 0.4319(3) -0.0371(13) 0.029(2) Uani 1 1 d . . .
H11A H 0.6192 0.4278 -0.0834 0.043 Uiso 1 1 calc R . .
H11B H 0.5740 0.4343 0.1372 0.043 Uiso 1 1 calc R . .
H11C H 0.5604 0.4662 -0.1089 0.043 Uiso 1 1 calc R . .
C13A C 0.4117(3) 0.4095(3) 0.1820(14) 0.026(2) Uani 1 1 d U . .
C14A C 0.4030(4) 0.4372(3) 0.4175(13) 0.029(2) Uani 1 1 d . . .
H14D H 0.4391 0.4321 0.5153 0.044 Uiso 1 1 calc R . .
H14E H 0.3684 0.4202 0.4988 0.044 Uiso 1 1 calc R . .
H14F H 0.3957 0.4776 0.3938 0.044 Uiso 1 1 calc R . .

loop_
_atom_site_aniso_label
_atom_site_aniso_U_11
_atom_site_aniso_U_22
_atom_site_aniso_U_33
_atom_site_aniso_U_23
_atom_site_aniso_U_13
_atom_site_aniso_U_12
O1B 0.001(3) 0.032(3) 0.022(3) 0.005(2) 0.001(2) -0.002(2)
C1B 0.010(4) 0.030(3) 0.027(3) 0.005(3) 0.005(3) 0.001(3)
O2B 0.019(3) 0.036(3) 0.021(3) -0.001(2) 0.001(2) 0.004(3)
C2B 0.008(4) 0.030(4) 0.015(4) -0.001(3) -0.001(3) 0.001(4)
O3B 0.003(3) 0.036(3) 0.028(2) 0.003(2) 0.002(2) 0.001(2)
C3B 0.008(5) 0.045(5) 0.017(4) 0.001(3) -0.003(3) 0.000(4)
C4B 0.008(5) 0.036(4) 0.017(4) 0.001(3) 0.000(3) -0.003(4)
O4B 0.003(3) 0.041(3) 0.029(2) 0.000(2) -0.002(2) -0.001(2)
C5B 0.004(4) 0.039(4) 0.022(4) 0.008(4) 0.000(3) 0.002(4)
O5B 0.015(3) 0.042(3) 0.021(3) 0.003(2) 0.003(2) 0.005(3)
C6B 0.006(4) 0.038(4) 0.020(4) 0.000(3) -0.001(3) -0.001(4)
O6B 0.008(3) 0.036(3) 0.025(3) 0.001(2) -0.004(2) 0.006(3)
C7B 0.002(4) 0.038(5) 0.025(4) -0.002(4) -0.003(3) -0.006(3)
O7B 0.003(3) 0.044(3) 0.024(3) -0.002(3) 0.005(2) -0.003(3)
C8B 0.010(5) 0.041(5) 0.032(4) -0.002(4) 0.005(4) 0.003(4)
O8B 0.006(3) 0.040(3) 0.023(3) 0.006(2) -0.002(2) 0.000(2)
C9B 0.021(5) 0.026(5) 0.021(4) 0.008(3) 0.004(3) 0.001(4)
O9B 0.019(3) 0.041(3) 0.033(3) -0.001(3) -0.003(3) -0.006(3)
C10B 0.008(5) 0.037(5) 0.028(4) -0.001(4) -0.001(3) -0.006(4)
C12B 0.017(5) 0.039(5) 0.037(5) -0.002(4) -0.012(4) 0.005(4)
C13B 0.006(4) 0.032(4) 0.033(4) -0.001(4) -0.009(3) -0.003(3)
C14B 0.015(5) 0.046(5) 0.026(4) 0.007(4) 0.002(4) -0.004(4)
C1A 0.003(4) 0.034(4) 0.022(3) -0.004(3) 0.002(3) -0.004(3)
O1A 0.003(3) 0.029(2) 0.017(2) -0.002(2) 0.0011(19) 0.000(2)
C2A 0.011(5) 0.025(4) 0.022(4) 0.003(3) 0.000(3) 0.003(4)
O2A 0.029(4) 0.030(3) 0.027(3) -0.005(2) -0.008(2) -0.003(3)
C3A 0.025(6) 0.031(5) 0.026(4) -0.001(3) 0.004(3) -0.009(4)
O3A 0.006(3) 0.031(3) 0.027(2) 0.000(2) 0.008(2) 0.001(2)
C4A 0.006(4) 0.037(5) 0.018(4) -0.002(3) 0.002(3) -0.001(4)
O4A 0.006(3) 0.040(3) 0.028(2) -0.002(2) 0.000(2) 0.002(2)
C5A 0.003(4) 0.032(4) 0.018(4) -0.004(3) -0.002(3) -0.003(3)
O5A 0.009(3) 0.040(3) 0.023(3) -0.002(2) -0.001(2) -0.001(3)
C6A 0.004(4) 0.035(4) 0.018(3) -0.005(3) -0.004(3) -0.003(3)
O6A 0.001(3) 0.034(3) 0.024(3) 0.002(2) -0.001(2) -0.003(2)
C7A 0.004(4) 0.037(4) 0.025(4) 0.003(3) 0.007(3) 0.001(3)
O7A 0.021(3) 0.036(3) 0.019(3) -0.001(2) 0.004(2) 0.000(3)
O8A 0.009(3) 0.026(3) 0.028(3) -0.001(2) 0.003(2) 0.003(2)
C8A 0.012(5) 0.041(5) 0.034(4) -0.002(4) -0.001(4) -0.001(4)
O9A 0.056(5) 0.037(3) 0.024(3) 0.008(3) 0.006(3) 0.006(3)
C9A 0.005(4) 0.041(4) 0.027(4) -0.001(3) 0.001(3) -0.002(3)
C10A 0.006(5) 0.035(5) 0.025(4) -0.001(3) 0.004(3) 0.005(4)
C11A 0.021(5) 0.033(5) 0.032(4) 0.002(4) -0.008(4) -0.001(4)
C13A 0.008(4) 0.042(5) 0.030(4) 0.000(4) 0.002(3) 0.008(4)
C14A 0.010(5) 0.043(5) 0.035(4) -0.003(4) -0.001(3) 0.004(4)

loop_
_geom_bond_atom_site_label_1
_geom_bond_atom_site_label_2
_geom_bond_distance
_geom_bond_site_symmetry_2
_geom_bond_publ_flag
O1B C1B 1.402(8) . ?
O1B C2B 1.445(8) . ?
C1B O3B 1.440(9) . ?
C1B C3B 1.513(10) . ?
C1B C4B 1.538(10) . ?
O2B C3B 1.410(8) . ?
O2B C2B 1.413(8) . ?
C2B C9B 1.490(10) . ?
C2B C8B 1.526(10) . ?
O3B C7B 1.397(8) . ?
C4B O5B 1.397(8) . ?
C4B O4B 1.398(9) . ?
C4B C5B 1.528(10) . ?
C5B O6B 1.448(8) . ?
C5B C6B 1.528(10) . ?
C6B O8B 1.460(8) . ?
C6B C7B 1.533(10) . ?
O6B C10B 1.356(8) . ?
O7B C10B 1.200(8) . ?
O8B C13B 1.355(9) . ?
O9B C13B 1.201(8) . ?
C10B C12B 1.484(10) . ?
C13B C14B 1.480(10) . ?
C1A O3A 1.404(9) . ?
C1A O1A 1.408(8) . ?
C1A C3A 1.523(9) . ?
C1A C4A 1.575(10) . ?
O1A C2A 1.438(8) . ?
C2A O2A 1.421(8) . ?
C2A C8A 1.487(10) . ?
C2A C9A 1.523(10) . ?
O2A C3A 1.402(8) . ?
O3A C7A 1.430(8) . ?
C4A O5A 1.387(8) . ?
C4A O4A 1.401(9) . ?
C4A C5A 1.513(9) . ?
C5A O6A 1.461(8) . ?
C5A C6A 1.538(10) . ?
C6A O8A 1.444(8) . ?
C6A C7A 1.517(10) . ?
O6A C10A 1.365(8) . ?
O7A C10A 1.212(8) . ?
O8A C13A 1.339(9) . ?
O9A C13A 1.196(9) . ?
C10A C11A 1.466(10) . ?
C13A C14A 1.486(10) . ?

loop_
_cod_related_entry_id
_cod_related_entry_database
_cod_related_entry_code
1 ChemSpider 9726271
